data_2012460
loop_
_publ_author_name
'Zakaria, Choudhury M.'
'Low, John N.'
'Glidewell, Christopher'

_publ_section_title
;
 Phthalimide at 120K: perforated molecular ribbons containing three
 different ring motifs
;
_journal_issue 1
_journal_name_full 'Acta Crystallographica Section C'
_journal_page_first o9
_journal_page_last o10
_journal_paper_doi 10.1107/S0108270101018212
_journal_volume 58
_journal_year 2002
_chemical_formula_moiety 'C8 H5 N O2'
_chemical_formula_sum 'C8 H5 N O2'
_chemical_formula_weight 147.13
_chemical_name_systematic
;
 Phthalimide [1H-Isoindole-1,3(2H)-dione]
;
_space_group_IT_number 14
_symmetry_cell_setting monoclinic
_symmetry_space_group_name_Hall '-P 2yn'
_symmetry_space_group_name_H-M 'P 1 21/n 1'
_atom_sites_solution_hydrogens geom
_atom_sites_solution_primary direct
_atom_sites_solution_secondary difmap
_cell_angle_alpha 90.00
_cell_angle_beta 90.369(2)
_cell_angle_gamma 90.00
_cell_formula_units_Z 4
_cell_length_a 3.7303(2)
_cell_length_b 7.6638(4)
_cell_length_c 22.6435(13)
_cell_measurement_reflns_used 1456
_cell_measurement_temperature 150(2)
_cell_measurement_theta_max 27.47
_cell_measurement_theta_min 3.21
_cell_volume 647.33(6)
_computing_cell_refinement 'DENZO-SMN (Otwinowski & Minor, 1997)'
_computing_data_collection 'KappaCCD Server Software (Nonius, 1997)'
_computing_data_reduction DENZO-SMN
_computing_molecular_graphics 'PLATON (Spek, 2001)'
_computing_publication_material 'SHELXL97 (Sheldrick, 1997) and PRPKAPPA (Ferguson, 1999)'
_computing_structure_refinement 'SHELXL97 (Sheldrick, 1997)'
_computing_structure_solution 'SHELXS97 (Sheldrick, 1997)'
_diffrn_ambient_temperature 150(2)
_diffrn_measured_fraction_theta_full .986
_diffrn_measured_fraction_theta_max .986
_diffrn_measurement_device_type KappaCCD
_diffrn_measurement_method '\f scans, and \w scans with \k offsets'
_diffrn_radiation_monochromator graphite
_diffrn_radiation_source 'fine-focus sealed X-ray tube'
_diffrn_radiation_type 'Mo K\a'
_diffrn_radiation_wavelength .71073
_diffrn_reflns_av_R_equivalents .054
_diffrn_reflns_av_sigmaI/netI .0653
_diffrn_reflns_limit_h_max 4
_diffrn_reflns_limit_h_min -4
_diffrn_reflns_limit_k_max 8
_diffrn_reflns_limit_k_min -9
_diffrn_reflns_limit_l_max 25
_diffrn_reflns_limit_l_min -29
_diffrn_reflns_number 4750
_diffrn_reflns_theta_full 27.47
_diffrn_reflns_theta_max 27.47
_diffrn_reflns_theta_min 3.21
_diffrn_standards_decay_% negligible
_exptl_absorpt_coefficient_mu .111
_exptl_absorpt_correction_T_max .9945
_exptl_absorpt_correction_T_min .9835
_exptl_absorpt_correction_type multi-scan
_exptl_absorpt_process_details '(DENZO-SMN; Otwinowski & Minor, 1997)'
_exptl_crystal_colour colourless
_exptl_crystal_density_diffrn 1.510
_exptl_crystal_density_method 'not measured'
_exptl_crystal_description prism
_exptl_crystal_F_000 304
_exptl_crystal_size_max .15
_exptl_crystal_size_mid .05
_exptl_crystal_size_min .05
_refine_diff_density_max .220
_refine_diff_density_min -.220
_refine_ls_extinction_coef .037(7)
_refine_ls_extinction_expression Fc^*^=kFc[1+0.001xFc^2^\l^3^/sin(2\q)]^-1/4^
_refine_ls_extinction_method SHELXL
_refine_ls_goodness_of_fit_ref 1.016
_refine_ls_hydrogen_treatment constr
_refine_ls_matrix_type full
_refine_ls_number_parameters 101
_refine_ls_number_reflns 1456
_refine_ls_number_restraints 0
_refine_ls_restrained_S_all 1.016
_refine_ls_R_factor_all .0705
_refine_ls_R_factor_gt .0429
_refine_ls_shift/su_max .000
_refine_ls_shift/su_mean .000
_refine_ls_structure_factor_coef Fsqd
_refine_ls_weighting_details 'w=1/[\s^2^(Fo^2^)+(0.0485P)^2^+0.0173P] where P=(Fo^2^+2Fc^2^)/3'
_refine_ls_weighting_scheme calc
_refine_ls_wR_factor_gt .0927
_refine_ls_wR_factor_ref .1027
_reflns_number_gt 1061
_reflns_number_total 1456
_reflns_threshold_expression I>2\s(I)
_cod_data_source_file sk1520.cif
_cod_data_source_block I
_cod_depositor_comments
;
The following automatic conversions were performed:

'_exptl_absorpt_correction_type' value 'Multi-scan' changed to
'multi-scan' according to
/home/saulius/struct/CIF-dictionaries/cif_core.dic dictionary named
'cif_core.dic' version 2.4.1 from 2010-06-29.

Automatic conversion script
Id: cif_fix_values 1715 2011-07-08 13:25:40Z adriana 
;
_cod_original_sg_symbol_H-M 'P 21/n'
_cod_database_code 2012460

loop_
_symmetry_equiv_pos_as_xyz
'x, y, z'
'-x+1/2, y+1/2, -z+1/2'
'-x, -y, -z'
'x+1/2, -y+1/2, z+1/2'

loop_
_atom_site_label
_atom_site_fract_x
_atom_site_fract_y
_atom_site_fract_z
_atom_site_U_iso_or_equiv
_atom_site_adp_type
_atom_site_calc_flag
_atom_site_refinement_flags
_atom_site_occupancy
_atom_site_disorder_assembly
_atom_site_disorder_group
_atom_site_type_symbol
O1 .7712(3) .99398(13) .16961(5) .0260(3) Uani d . 1 . . O
O2 .2821(3) .78244(13) -.00219(4) .0257(3) Uani d . 1 . . O
N3 .5404(3) .92707(16) .07707(5) .0206(3) Uani d . 1 . . N
C4 .6202(4) .89329(19) .13625(7) .0196(4) Uani d . 1 . . C
C5 .3781(4) .78674(19) .04950(6) .0191(4) Uani d . 1 . . C
C6 .3481(4) .64822(19) .09516(6) .0177(4) Uani d . 1 . . C
C7 .2138(4) .48010(19) .09109(7) .0206(4) Uani d . 1 . . C
C8 .2283(4) .3784(2) .14201(7) .0227(4) Uani d . 1 . . C
C9 .3719(4) .4427(2) .19429(7) .0231(4) Uani d . 1 . . C
C10 .5070(4) .61196(18) .19815(6) .0198(4) Uani d . 1 . . C
C11 .4909(4) .71261(18) .14760(6) .0175(4) Uani d . 1 . . C
H3 .5882 1.0265 .0593 .025 Uiso calc R 1 . . H
H7 .1164 .4362 .0552 .025 Uiso calc R 1 . . H
H8 .1378 .2626 .1409 .027 Uiso calc R 1 . . H
H9 .3783 .3698 .2282 .028 Uiso calc R 1 . . H
H10 .6058 .6561 .2339 .024 Uiso calc R 1 . . H

loop_
_atom_site_aniso_label
_atom_site_aniso_U_11
_atom_site_aniso_U_22
_atom_site_aniso_U_33
_atom_site_aniso_U_12
_atom_site_aniso_U_13
_atom_site_aniso_U_23
O1 .0328(6) .0221(6) .0230(6) -.0061(5) -.0054(5) -.0022(5)
O2 .0337(6) .0251(6) .0181(6) -.0055(5) -.0040(5) -.0002(5)
N3 .0280(7) .0155(7) .0182(7) -.0064(5) -.0021(5) .0012(5)
C4 .0188(7) .0206(8) .0195(8) -.0002(6) .0008(6) -.0010(7)
C5 .0185(7) .0207(8) .0180(9) -.0005(6) .0008(6) -.0017(6)
C6 .0161(7) .0185(8) .0186(8) .0008(6) .0006(6) .0001(6)
C7 .0185(7) .0199(8) .0234(9) -.0012(6) -.0002(6) -.0033(6)
C8 .0206(8) .0164(8) .0311(9) .0002(6) .0024(6) .0007(7)
C9 .0212(8) .0209(8) .0273(9) .0015(6) .0029(7) .0068(7)
C10 .0183(7) .0212(8) .0200(8) .0018(6) .0000(6) -.0002(6)
C11 .0154(7) .0161(8) .0212(8) .0009(5) .0015(6) -.0012(6)

loop_
_atom_type_symbol
_atom_type_description
_atom_type_scat_dispersion_real
_atom_type_scat_dispersion_imag
_atom_type_scat_source
C C .0033 .0016 'International Tables Vol C Tables 4.2.6.8 and 6.1.1.4'
H H .0000 .0000 'International Tables Vol C Tables 4.2.6.8 and 6.1.1.4'
N N .0061 .0033 'International Tables Vol C Tables 4.2.6.8 and 6.1.1.4'
O O .0106 .0060 'International Tables Vol C Tables 4.2.6.8 and 6.1.1.4'

loop_
_geom_angle_atom_site_label_1
_geom_angle_atom_site_label_2
_geom_angle_atom_site_label_3
_geom_angle
_geom_angle_publ_flag
C5 N3 C4 112.32(12) no
C5 N3 H3 123.8 no
C4 N3 H3 123.8 no
O1 C4 N3 125.04(14) no
O1 C4 C11 129.22(14) no
N3 C4 C11 105.73(12) no
O2 C5 N3 125.36(13) no
O2 C5 C6 128.60(14) no
N3 C5 C6 106.05(12) no
C7 C6 C11 121.59(13) no
C7 C6 C5 130.30(14) no
C11 C6 C5 108.10(12) no
C6 C7 C8 116.96(14) no
C6 C7 H7 121.5 no
C8 C7 H7 121.5 no
C9 C8 C7 121.39(14) no
C9 C8 H8 119.3 no
C7 C8 H8 119.3 no
C8 C9 C10 121.43(14) no
C8 C9 H9 119.3 no
C10 C9 H9 119.3 no
C11 C10 C9 116.99(14) no
C11 C10 H10 121.5 no
C9 C10 H10 121.5 no
C10 C11 C6 121.64(13) no
C10 C11 C4 130.52(13) no
C6 C11 C4 107.80(12) no

loop_
_geom_bond_atom_site_label_1
_geom_bond_atom_site_label_2
_geom_bond_site_symmetry_2
_geom_bond_distance
_geom_bond_publ_flag
O1 C4 . 1.2158(17) no
O2 C5 . 1.2224(17) no
N3 C5 . 1.3813(18) no
N3 C4 . 1.3951(19) no
N3 H3 . .8800 no
C4 C11 . 1.489(2) no
C5 C6 . 1.487(2) no
C6 C7 . 1.385(2) no
C6 C11 . 1.389(2) no
C7 C8 . 1.393(2) no
C7 H7 . .9500 no
C8 C9 . 1.387(2) no
C8 H8 . .9500 no
C9 C10 . 1.395(2) no
C9 H9 . .9500 no
C10 C11 . 1.381(2) no
C10 H10 . .9500 no

loop_
_geom_hbond_atom_site_label_D
_geom_hbond_atom_site_label_H
_geom_hbond_atom_site_label_A
_geom_hbond_site_symmetry_A
_geom_hbond_distance_DH
_geom_hbond_distance_HA
_geom_hbond_distance_DA
_geom_hbond_angle_DHA
_geom_hbond_publ_flag
N3 H3 O2 3_675 .88 2.02 2.8781(16) 167 y
C7 H7 O2 3_565 .95 2.54 3.3874(18) 149 y
C8 H8 O1 1_445 .95 2.56 3.4628(19) 159 y
C10 H10 O1 2_645 .95 2.55 3.2303(18) 129 y

loop_
_geom_torsion_atom_site_label_1
_geom_torsion_atom_site_label_2
_geom_torsion_atom_site_label_3
_geom_torsion_atom_site_label_4
_geom_torsion
_geom_torsion_publ_flag
C5 N3 C4 O1 178.06(13) no
C5 N3 C4 C11 -.65(15) no
C4 N3 C5 O2 -179.86(13) no
C4 N3 C5 C6 .17(15) no
O2 C5 C6 C7 1.6(2) no
N3 C5 C6 C7 -178.46(14) no
O2 C5 C6 C11 -179.55(14) no
N3 C5 C6 C11 .42(15) no
C11 C6 C7 C8 .0(2) no
C5 C6 C7 C8 178.78(13) no
C6 C7 C8 C9 -.2(2) no
C7 C8 C9 C10 .2(2) no
C8 C9 C10 C11 .1(2) no
C9 C10 C11 C6 -.3(2) no
C9 C10 C11 C4 -177.73(14) no
C7 C6 C11 C10 .2(2) no
C5 C6 C11 C10 -178.76(12) no
C7 C6 C11 C4 178.20(12) no
C5 C6 C11 C4 -.81(15) no
O1 C4 C11 C10 .0(3) no
N3 C4 C11 C10 178.61(14) no
O1 C4 C11 C6 -177.74(13) no
N3 C4 C11 C6 .90(15) no

loop_
_cod_related_entry_id
_cod_related_entry_database
_cod_related_entry_code
1 ChemSpider 6550
